data_7160046
loop_
_publ_author_name
'Wang, Wei'
'Zheng, Lan'
'Liang, Wen-Jie'
'Fu, Xin-Yi'
'Zhang, Yu-Qing'
'Meng, Ru-Fang'
'Zhang, Huan'
'Lin, Chenxiang'
'Su, Wei'
'Xiao, Jun-An'

_publ_section_title
;
 Au(I)/Sc(III)-co-catalyzed tandem spiroannulation/cycloisomerization of
 3-(2-ethynylaryl)-<i>N</i>-tosylaziridines with indoles to access
 5<i>H</i>-benzo[<i>b</i>]carbazoles.
;
_journal_issue 29
_journal_name_full 'Organic &amp; biomolecular chemistry'
_journal_page_first 5999
_journal_page_last 6003
_journal_paper_doi 10.1039/d4ob00782d
_journal_volume 22
_journal_year 2024
_chemical_formula_sum 'C3.87 H3.63 F0.13 N0.25 O0.75 S0.13'
_chemical_formula_weight 72.08
_space_group_IT_number 14
_space_group_name_Hall '-P 2ybc'
_space_group_name_H-M_alt 'P 1 21/c 1'
_symmetry_cell_setting monoclinic
_symmetry_space_group_name_H-M 'P 1 21/c 1'
_atom_sites_solution_hydrogens geom
_atom_sites_solution_primary direct
_atom_sites_solution_secondary difmap
_audit_creation_method SHELXL-97
_audit_update_record
;
2023-10-15 deposited with the CCDC.	2024-07-03 downloaded from the CCDC.
;
_cell_angle_alpha 90.00
_cell_angle_beta 98.673(2)
_cell_angle_gamma 90.00
_cell_formula_units_Z 32
_cell_length_a 12.9151(17)
_cell_length_b 15.309(2)
_cell_length_c 14.3386(18)
_cell_measurement_reflns_used 6361
_cell_measurement_temperature 296(2)
_cell_measurement_theta_max 27.56
_cell_measurement_theta_min 1.59
_cell_volume 2802.6(6)
_computing_structure_refinement 'SHELXL-97 (Sheldrick, 1997)'
_computing_structure_solution 'SHELXS-97 (Sheldrick, 1990)'
_diffrn_ambient_temperature 296(2)
_diffrn_measured_fraction_theta_full 0.982
_diffrn_measured_fraction_theta_max 0.982
_diffrn_measurement_device_type 'CCD area detector'
_diffrn_measurement_method 'phi and omega scans'
_diffrn_radiation_monochromator graphite
_diffrn_radiation_source 'fine-focus sealed tube'
_diffrn_radiation_type MoK\a
_diffrn_radiation_wavelength 0.71073
_diffrn_reflns_av_R_equivalents 0.0531
_diffrn_reflns_av_sigmaI/netI 0.0758
_diffrn_reflns_limit_h_max 14
_diffrn_reflns_limit_h_min -16
_diffrn_reflns_limit_k_max 18
_diffrn_reflns_limit_k_min -19
_diffrn_reflns_limit_l_max 16
_diffrn_reflns_limit_l_min -18
_diffrn_reflns_number 16664
_diffrn_reflns_theta_full 27.56
_diffrn_reflns_theta_max 27.56
_diffrn_reflns_theta_min 1.59
_exptl_absorpt_coefficient_mu 0.170
_exptl_absorpt_correction_T_max 0.9668
_exptl_absorpt_correction_T_min 0.9507
_exptl_crystal_colour COLORLESS
_exptl_crystal_density_diffrn 1.367
_exptl_crystal_density_method 'not measured'
_exptl_crystal_description BAR
_exptl_crystal_F_000 1208
_exptl_crystal_size_max 0.30
_exptl_crystal_size_mid 0.20
_exptl_crystal_size_min 0.20
_refine_diff_density_max 0.456
_refine_diff_density_min -0.564
_refine_diff_density_rms 0.122
_refine_ls_extinction_method none
_refine_ls_goodness_of_fit_ref 1.051
_refine_ls_hydrogen_treatment mixed
_refine_ls_matrix_type full
_refine_ls_number_parameters 370
_refine_ls_number_reflns 6361
_refine_ls_number_restraints 0
_refine_ls_restrained_S_all 1.051
_refine_ls_R_factor_all 0.1341
_refine_ls_R_factor_gt 0.0609
_refine_ls_shift/su_max 0.000
_refine_ls_shift/su_mean 0.000
_refine_ls_structure_factor_coef Fsqd
_refine_ls_weighting_details 'calc w=1/[\s^2^(Fo^2^)+(0.0855P)^2^+0.0000P] where P=(Fo^2^+2Fc^2^)/3'
_refine_ls_weighting_scheme calc
_refine_ls_wR_factor_gt 0.1366
_refine_ls_wR_factor_ref 0.1768
_reflns_number_gt 3579
_reflns_number_total 6361
_reflns_threshold_expression >2sigma(I)
_cod_data_source_file d4ob00782d2.cif
_cod_data_source_block ja
_cod_depositor_comments
;
The following automatic conversions were performed:

data item '_symmetry_cell_setting' value 'Monoclinic' was changed to
'monoclinic' in accordance with the
/home/data/users/saulius/crontab/automatic-downloads/rss-feeds/RSC/lib/dictionaries/cif_core.dic
dictionary named 'cif_core.dic' version 2.4.2 last updated on
2011-04-26.

Automatic conversion script
Id: cif_fix_values 8170 2020-07-09 18:12:32Z antanas 

 Adding full bibliography for 7160046--7160048.cif.
;
_cod_original_sg_symbol_H-M P2(1)/c
_cod_database_code 7160046

loop_
_symmetry_equiv_pos_as_xyz
'x, y, z'
'-x, y+1/2, -z+1/2'
'-x, -y, -z'
'x, -y-1/2, z-1/2'

loop_
_atom_site_label
_atom_site_type_symbol
_atom_site_fract_x
_atom_site_fract_y
_atom_site_fract_z
_atom_site_U_iso_or_equiv
_atom_site_adp_type
_atom_site_occupancy
_atom_site_symmetry_multiplicity
_atom_site_calc_flag
_atom_site_refinement_flags
_atom_site_disorder_assembly
_atom_site_disorder_group
S1 S 0.37113(5) 0.19725(5) 0.02969(5) 0.0375(2) Uani 1 1 d . . .
O6 O 0.47140(14) 0.23244(14) 0.01933(15) 0.0485(6) Uani 1 1 d . . .
N2? N 0.31769(17) 0.16656(15) -0.07746(16) 0.0340(6) Uani 1 1 d . . .
N1 N 0.28291(17) -0.02436(15) -0.04128(17) 0.0380(6) Uani 1 1 d . . .
H1A H 0.3486 -0.0132 -0.0265 0.046 Uiso 1 1 calc R . .
O5 O 0.50195(16) 0.06587(14) -0.08414(16) 0.0497(6) Uani 1 1 d . . .
O4 O 0.48974(17) 0.09393(15) -0.23898(16) 0.0525(6) Uani 1 1 d . . .
O3 O 0.36201(17) 0.12696(13) 0.09336(14) 0.0482(6) Uani 1 1 d . . .
C30 C 0.2069(2) 0.03601(18) -0.07408(19) 0.0329(7) Uani 1 1 d . . .
F F 0.26567(17) -0.33465(12) 0.01534(15) 0.0704(6) Uani 1 1 d . . .
C29 C 0.4632(2) 0.1039(2) -0.1536(2) 0.0390(7) Uani 1 1 d . . .
O2 O 0.51458(16) 0.26459(14) -0.18950(16) 0.0507(6) Uani 1 1 d . . .
C28 C 0.2374(2) -0.10588(19) -0.0356(2) 0.0342(7) Uani 1 1 d . . .
C27 C 0.1250(2) 0.17254(19) -0.12590(19) 0.0354(7) Uani 1 1 d . . .
C26 C 0.2167(2) 0.12398(19) -0.09041(19) 0.0334(7) Uani 1 1 d . . .
O1 O 0.36613(17) 0.32956(15) -0.16522(18) 0.0591(7) Uani 1 1 d . . .
C25 C 0.0172(2) 0.0378(2) -0.12726(19) 0.0375(7) Uani 1 1 d . . .
C24 C 0.2105(2) 0.2655(2) 0.1103(2) 0.0385(7) Uani 1 1 d . . .
H24A H 0.1969 0.2085 0.1274 0.046 Uiso 1 1 calc R . .
C23 C -0.0626(2) 0.1799(2) -0.1834(2) 0.0477(9) Uani 1 1 d . . .
H23A H -0.1276 0.1530 -0.1978 0.057 Uiso 1 1 calc R . .
C22 C 0.1287(2) -0.0993(2) -0.0662(2) 0.0362(7) Uani 1 1 d . . .
C21 C 0.1294(2) 0.2638(2) -0.1431(2) 0.0436(8) Uani 1 1 d . . .
H21A H 0.1933 0.2927 -0.1301 0.052 Uiso 1 1 calc R . .
C20 C 0.1071(2) -0.00752(19) -0.09150(19) 0.0348(7) Uani 1 1 d . . .
C19 C 0.0681(2) -0.1745(2) -0.0657(2) 0.0455(8) Uani 1 1 d . . .
H19A H -0.0040 -0.1718 -0.0844 0.055 Uiso 1 1 calc R . .
C18 C 0.4179(2) 0.2654(2) -0.1697(2) 0.0427(8) Uani 1 1 d . . .
C17 C 0.0259(2) 0.1287(2) -0.1452(2) 0.0375(7) Uani 1 1 d . . .
C16 C 0.3767(2) 0.17205(19) -0.1567(2) 0.0367(7) Uani 1 1 d . . .
H16A H 0.3266 0.1594 -0.2135 0.044 Uiso 1 1 calc R . .
C15 C 0.2859(2) -0.1843(2) -0.0070(2) 0.0431(8) Uani 1 1 d . . .
H15A H 0.3577 -0.1883 0.0130 0.052 Uiso 1 1 calc R . .
C14 C -0.0549(3) 0.2668(2) -0.1995(2) 0.0566(10) Uani 1 1 d . . .
H14A H -0.1141 0.2982 -0.2247 0.068 Uiso 1 1 calc R . .
C13 C 0.1668(3) 0.4183(2) 0.1086(2) 0.0480(8) Uani 1 1 d . . .
C12 C 0.1151(3) -0.2533(2) -0.0376(2) 0.0511(9) Uani 1 1 d . . .
H12A H 0.0752 -0.3038 -0.0373 0.061 Uiso 1 1 calc R . .
C11 C 0.0419(2) 0.3095(2) -0.1782(2) 0.0519(9) Uani 1 1 d . . .
H11A H 0.0462 0.3693 -0.1882 0.062 Uiso 1 1 calc R . .
C10 C 0.1487(2) 0.3330(2) 0.1332(2) 0.0434(8) Uani 1 1 d . . .
H10A H 0.0934 0.3210 0.1659 0.052 Uiso 1 1 calc R . .
C9 C 0.2929(2) 0.28293(19) 0.0619(2) 0.0364(7) Uani 1 1 d . . .
C8 C 0.2211(3) -0.2555(2) -0.0103(2) 0.0469(8) Uani 1 1 d . . .
C7 C -0.0876(2) -0.0074(2) -0.1472(2) 0.0543(9) Uani 1 1 d . . .
H7A H -0.0791 -0.0681 -0.1312 0.081 Uiso 1 1 calc R . .
H7B H -0.1150 -0.0018 -0.2130 0.081 Uiso 1 1 calc R . .
H7C H -0.1352 0.0189 -0.1102 0.081 Uiso 1 1 calc R . .
C6 C 0.3138(3) 0.3688(2) 0.0382(2) 0.0529(9) Uani 1 1 d . . .
H6B H 0.3700 0.3811 0.0067 0.064 Uiso 1 1 calc R . .
C5 C 0.5924(3) 0.0554(2) -0.2431(3) 0.0653(11) Uani 1 1 d . . .
H5A H 0.5936 -0.0048 -0.2219 0.078 Uiso 1 1 calc R . .
H5B H 0.6461 0.0874 -0.2022 0.078 Uiso 1 1 calc R . .
C4 C 0.2505(3) 0.4351(2) 0.0617(3) 0.0596(10) Uani 1 1 d . . .
H4A H 0.2645 0.4923 0.0458 0.072 Uiso 1 1 calc R . .
C3 C 0.5585(3) 0.3483(2) -0.2109(3) 0.0623(10) Uani 1 1 d . . .
H3B H 0.5738 0.3830 -0.1539 0.075 Uiso 1 1 calc R . .
H3C H 0.5088 0.3801 -0.2559 0.075 Uiso 1 1 calc R . .
C2 C 0.6128(4) 0.0594(4) -0.3411(3) 0.1078(18) Uani 1 1 d . . .
H2A H 0.6800 0.0340 -0.3450 0.162 Uiso 1 1 calc R . .
H2B H 0.6123 0.1192 -0.3612 0.162 Uiso 1 1 calc R . .
H2C H 0.5595 0.0275 -0.3810 0.162 Uiso 1 1 calc R . .
C1 C 0.6554(3) 0.3317(3) -0.2508(3) 0.0862(14) Uani 1 1 d . . .
H1B H 0.6859 0.3863 -0.2652 0.129 Uiso 1 1 calc R . .
H1C H 0.6394 0.2977 -0.3074 0.129 Uiso 1 1 calc R . .
H1D H 0.7041 0.3003 -0.2057 0.129 Uiso 1 1 calc R . .
C40 C 0.0973(3) 0.4921(3) 0.1330(3) 0.0756(12) Uani 1 1 d . . .
H40A H 0.0434 0.4689 0.1653 0.113 Uiso 1 1 calc R . .
H40B H 0.0658 0.5207 0.0762 0.113 Uiso 1 1 calc R . .
H40C H 0.1386 0.5334 0.1731 0.113 Uiso 1 1 calc R . .

loop_
_atom_site_aniso_label
_atom_site_aniso_U_11
_atom_site_aniso_U_22
_atom_site_aniso_U_33
_atom_site_aniso_U_23
_atom_site_aniso_U_13
_atom_site_aniso_U_12
S1 0.0337(4) 0.0388(4) 0.0391(4) -0.0017(4) 0.0025(3) 0.0021(3)
O6 0.0302(11) 0.0572(14) 0.0577(15) -0.0115(11) 0.0053(10) -0.0036(10)
N2? 0.0285(12) 0.0391(14) 0.0344(14) -0.0014(11) 0.0045(10) -0.0003(11)
N1 0.0267(12) 0.0376(14) 0.0497(16) 0.0021(12) 0.0057(11) 0.0008(11)
O5 0.0515(13) 0.0472(13) 0.0508(14) 0.0096(11) 0.0088(11) 0.0132(11)
O4 0.0567(14) 0.0571(15) 0.0480(14) -0.0008(11) 0.0216(11) 0.0102(12)
O3 0.0616(14) 0.0415(13) 0.0394(13) 0.0053(10) 0.0009(10) 0.0091(11)
C30 0.0282(14) 0.0399(17) 0.0311(16) -0.0013(13) 0.0059(12) 0.0038(13)
F 0.0806(15) 0.0387(11) 0.0893(16) 0.0116(11) 0.0045(12) 0.0029(11)
C29 0.0373(17) 0.0365(17) 0.044(2) -0.0022(15) 0.0079(15) -0.0023(14)
O2 0.0380(12) 0.0486(14) 0.0687(16) 0.0096(11) 0.0187(11) -0.0011(10)
C28 0.0345(16) 0.0357(17) 0.0331(16) -0.0033(13) 0.0077(13) -0.0026(13)
C27 0.0336(15) 0.0465(18) 0.0272(16) 0.0007(13) 0.0087(12) 0.0065(13)
C26 0.0281(15) 0.0399(17) 0.0323(16) -0.0008(13) 0.0048(12) 0.0011(13)
O1 0.0537(14) 0.0425(14) 0.0855(19) 0.0156(12) 0.0244(13) 0.0099(12)
C25 0.0271(15) 0.057(2) 0.0286(16) -0.0036(14) 0.0043(12) 0.0009(14)
C24 0.0393(16) 0.0403(17) 0.0359(17) 0.0004(14) 0.0053(13) -0.0043(14)
C23 0.0313(16) 0.066(2) 0.046(2) 0.0045(17) 0.0056(14) 0.0082(15)
C22 0.0359(16) 0.0448(18) 0.0288(16) -0.0018(13) 0.0073(13) -0.0010(14)
C21 0.0403(17) 0.048(2) 0.0439(19) 0.0039(15) 0.0111(14) 0.0069(15)
C20 0.0320(15) 0.0439(18) 0.0292(16) -0.0012(13) 0.0067(12) -0.0030(13)
C19 0.0387(17) 0.051(2) 0.0451(19) 0.0006(15) -0.0003(14) -0.0096(15)
C18 0.0378(17) 0.046(2) 0.045(2) 0.0095(15) 0.0083(14) 0.0054(15)
C17 0.0311(15) 0.0502(19) 0.0315(16) 0.0011(14) 0.0050(12) 0.0079(14)
C16 0.0342(15) 0.0432(18) 0.0332(17) 0.0024(13) 0.0062(13) 0.0027(13)
C15 0.0392(17) 0.045(2) 0.0444(19) 0.0018(15) 0.0047(14) 0.0021(15)
C14 0.044(2) 0.070(3) 0.057(2) 0.0122(19) 0.0105(17) 0.0238(19)
C13 0.058(2) 0.046(2) 0.0426(19) -0.0063(16) 0.0152(16) 0.0098(17)
C12 0.058(2) 0.044(2) 0.051(2) -0.0024(16) 0.0056(17) -0.0150(17)
C11 0.050(2) 0.053(2) 0.055(2) 0.0122(17) 0.0148(17) 0.0161(17)
C10 0.0390(17) 0.053(2) 0.0403(19) -0.0030(15) 0.0126(14) 0.0009(15)
C9 0.0352(15) 0.0382(17) 0.0356(17) -0.0010(13) 0.0043(13) -0.0036(13)
C8 0.062(2) 0.0351(18) 0.043(2) 0.0039(14) 0.0069(16) -0.0003(16)
C7 0.0359(17) 0.067(2) 0.058(2) -0.0072(18) 0.0006(15) -0.0035(16)
C6 0.060(2) 0.0389(19) 0.066(2) -0.0042(17) 0.0296(18) -0.0060(17)
C5 0.062(2) 0.059(2) 0.083(3) -0.003(2) 0.036(2) 0.015(2)
C4 0.081(3) 0.0322(18) 0.071(3) 0.0006(17) 0.030(2) 0.0030(19)
C3 0.052(2) 0.055(2) 0.079(3) 0.021(2) 0.0093(19) -0.0100(18)
C2 0.129(4) 0.110(4) 0.103(4) 0.015(3) 0.077(3) 0.034(3)
C1 0.070(3) 0.118(4) 0.078(3) 0.010(3) 0.034(2) -0.023(3)
C40 0.094(3) 0.063(3) 0.075(3) -0.006(2) 0.031(2) 0.026(2)

loop_
_atom_type_symbol
_atom_type_description
_atom_type_scat_dispersion_real
_atom_type_scat_dispersion_imag
_atom_type_scat_source
C C 0.0033 0.0016 'International Tables Vol C Tables 4.2.6.8 and 6.1.1.4'
H H 0.0000 0.0000 'International Tables Vol C Tables 4.2.6.8 and 6.1.1.4'
N N 0.0061 0.0033 'International Tables Vol C Tables 4.2.6.8 and 6.1.1.4'
O O 0.0106 0.0060 'International Tables Vol C Tables 4.2.6.8 and 6.1.1.4'
F F 0.0171 0.0103 'International Tables Vol C Tables 4.2.6.8 and 6.1.1.4'
S S 0.1246 0.1234 'International Tables Vol C Tables 4.2.6.8 and 6.1.1.4'

loop_
_geom_angle_atom_site_label_1
_geom_angle_atom_site_label_2
_geom_angle_atom_site_label_3
_geom_angle
_geom_angle_site_symmetry_1
_geom_angle_site_symmetry_3
_geom_angle_publ_flag
O3 S1 O6 120.89(14) . . ?
O3 S1 N2? 108.46(13) . . ?
O6 S1 N2? 105.54(12) . . ?
O3 S1 C9 106.76(13) . . ?
O6 S1 C9 108.13(13) . . ?
N2? S1 C9 106.23(13) . . ?
C26 N2? C16 119.5(2) . . ?
C26 N2? S1 119.31(18) . . ?
C16 N2? S1 120.77(18) . . ?
C30 N1 C28 109.7(2) . . ?
C30 N1 H1A 125.2 . . ?
C28 N1 H1A 125.2 . . ?
C29 O4 C5 116.5(3) . . ?
C26 C30 N1 129.4(3) . . ?
C26 C30 C20 121.8(3) . . ?
N1 C30 C20 108.8(2) . . ?
O5 C29 O4 125.3(3) . . ?
O5 C29 C16 124.7(3) . . ?
O4 C29 C16 110.0(3) . . ?
C18 O2 C3 116.6(3) . . ?
N1 C28 C15 128.2(3) . . ?
N1 C28 C22 109.2(2) . . ?
C15 C28 C22 122.5(3) . . ?
C21 C27 C26 121.4(3) . . ?
C21 C27 C17 119.0(3) . . ?
C26 C27 C17 119.6(3) . . ?
C30 C26 C27 118.5(3) . . ?
C30 C26 N2? 121.6(2) . . ?
C27 C26 N2? 119.7(2) . . ?
C20 C25 C17 118.2(3) . . ?
C20 C25 C7 121.3(3) . . ?
C17 C25 C7 120.5(3) . . ?
C10 C24 C9 119.6(3) . . ?
C10 C24 H24A 120.2 . . ?
C9 C24 H24A 120.2 . . ?
C14 C23 C17 122.0(3) . . ?
C14 C23 H23A 119.0 . . ?
C17 C23 H23A 119.0 . . ?
C19 C22 C28 118.3(3) . . ?
C19 C22 C20 135.0(3) . . ?
C28 C22 C20 106.7(3) . . ?
C11 C21 C27 121.1(3) . . ?
C11 C21 H21A 119.4 . . ?
C27 C21 H21A 119.4 . . ?
C25 C20 C30 120.8(3) . . ?
C25 C20 C22 133.6(3) . . ?
C30 C20 C22 105.6(2) . . ?
C12 C19 C22 120.1(3) . . ?
C12 C19 H19A 120.0 . . ?
C22 C19 H19A 120.0 . . ?
O1 C18 O2 125.0(3) . . ?
O1 C18 C16 123.2(3) . . ?
O2 C18 C16 111.7(3) . . ?
C25 C17 C23 121.8(3) . . ?
C25 C17 C27 121.0(3) . . ?
C23 C17 C27 117.1(3) . . ?
N2? C16 C29 113.8(2) . . ?
N2? C16 C18 112.1(2) . . ?
C29 C16 C18 111.9(2) . . ?
N2? C16 H16A 106.2 . . ?
C29 C16 H16A 106.2 . . ?
C18 C16 H16A 106.2 . . ?
C8 C15 C28 115.6(3) . . ?
C8 C15 H15A 122.2 . . ?
C28 C15 H15A 122.2 . . ?
C23 C14 C11 120.5(3) . . ?
C23 C14 H14A 119.8 . . ?
C11 C14 H14A 119.8 . . ?
C4 C13 C10 118.4(3) . . ?
C4 C13 C40 120.6(3) . . ?
C10 C13 C40 121.0(3) . . ?
C8 C12 C19 118.8(3) . . ?
C8 C12 H12A 120.6 . . ?
C19 C12 H12A 120.6 . . ?
C21 C11 C14 120.3(3) . . ?
C21 C11 H11A 119.9 . . ?
C14 C11 H11A 119.9 . . ?
C24 C10 C13 121.5(3) . . ?
C24 C10 H10A 119.3 . . ?
C13 C10 H10A 119.3 . . ?
C24 C9 C6 119.8(3) . . ?
C24 C9 S1 120.3(2) . . ?
C6 C9 S1 119.9(2) . . ?
C12 C8 F 117.6(3) . . ?
C12 C8 C15 124.7(3) . . ?
F C8 C15 117.7(3) . . ?
C25 C7 H7A 109.5 . . ?
C25 C7 H7B 109.5 . . ?
H7A C7 H7B 109.5 . . ?
C25 C7 H7C 109.5 . . ?
H7A C7 H7C 109.5 . . ?
H7B C7 H7C 109.5 . . ?
C4 C6 C9 119.5(3) . . ?
C4 C6 H6B 120.3 . . ?
C9 C6 H6B 120.3 . . ?
O4 C5 C2 108.5(3) . . ?
O4 C5 H5A 110.0 . . ?
C2 C5 H5A 110.0 . . ?
O4 C5 H5B 110.0 . . ?
C2 C5 H5B 110.0 . . ?
H5A C5 H5B 108.4 . . ?
C6 C4 C13 121.3(3) . . ?
C6 C4 H4A 119.4 . . ?
C13 C4 H4A 119.4 . . ?
O2 C3 C1 108.1(3) . . ?
O2 C3 H3B 110.1 . . ?
C1 C3 H3B 110.1 . . ?
O2 C3 H3C 110.1 . . ?
C1 C3 H3C 110.1 . . ?
H3B C3 H3C 108.4 . . ?
C5 C2 H2A 109.5 . . ?
C5 C2 H2B 109.5 . . ?
H2A C2 H2B 109.5 . . ?
C5 C2 H2C 109.5 . . ?
H2A C2 H2C 109.5 . . ?
H2B C2 H2C 109.5 . . ?
C3 C1 H1B 109.5 . . ?
C3 C1 H1C 109.5 . . ?
H1B C1 H1C 109.5 . . ?
C3 C1 H1D 109.5 . . ?
H1B C1 H1D 109.5 . . ?
H1C C1 H1D 109.5 . . ?
C13 C40 H40A 109.5 . . ?
C13 C40 H40B 109.5 . . ?
H40A C40 H40B 109.5 . . ?
C13 C40 H40C 109.5 . . ?
H40A C40 H40C 109.5 . . ?
H40B C40 H40C 109.5 . . ?

loop_
_geom_bond_atom_site_label_1
_geom_bond_atom_site_label_2
_geom_bond_distance
_geom_bond_site_symmetry_2
_geom_bond_publ_flag
S1 O3 1.427(2) . ?
S1 O6 1.431(2) . ?
S1 N2? 1.655(2) . ?
S1 C9 1.759(3) . ?
N2? C26 1.445(3) . ?
N2? C16 1.463(3) . ?
N1 C30 1.379(3) . ?
N1 C28 1.387(4) . ?
N1 H1A 0.8600 . ?
O5 C29 1.196(3) . ?
O4 C29 1.328(4) . ?
O4 C5 1.461(4) . ?
C30 C26 1.376(4) . ?
C30 C20 1.438(4) . ?
F C8 1.368(4) . ?
C29 C16 1.525(4) . ?
O2 C18 1.322(3) . ?
O2 C3 1.452(4) . ?
C28 C15 1.387(4) . ?
C28 C22 1.410(4) . ?
C27 C21 1.421(4) . ?
C27 C26 1.426(4) . ?
C27 C17 1.435(4) . ?
O1 C18 1.195(3) . ?
C25 C20 1.384(4) . ?
C25 C17 1.422(4) . ?
C25 C7 1.508(4) . ?
C24 C10 1.376(4) . ?
C24 C9 1.382(4) . ?
C24 H24A 0.9300 . ?
C23 C14 1.355(5) . ?
C23 C17 1.426(4) . ?
C23 H23A 0.9300 . ?
C22 C19 1.393(4) . ?
C22 C20 1.468(4) . ?
C21 C11 1.360(4) . ?
C21 H21A 0.9300 . ?
C19 C12 1.382(4) . ?
C19 H19A 0.9300 . ?
C18 C16 1.546(4) . ?
C16 H16A 0.9800 . ?
C15 C8 1.372(4) . ?
C15 H15A 0.9300 . ?
C14 C11 1.403(5) . ?
C14 H14A 0.9300 . ?
C13 C4 1.380(5) . ?
C13 C10 1.381(4) . ?
C13 C40 1.517(4) . ?
C12 C8 1.366(5) . ?
C12 H12A 0.9300 . ?
C11 H11A 0.9300 . ?
C10 H10A 0.9300 . ?
C9 C6 1.394(4) . ?
C7 H7A 0.9600 . ?
C7 H7B 0.9600 . ?
C7 H7C 0.9600 . ?
C6 C4 1.377(4) . ?
C6 H6B 0.9300 . ?
C5 C2 1.469(5) . ?
C5 H5A 0.9700 . ?
C5 H5B 0.9700 . ?
C4 H4A 0.9300 . ?
C3 C1 1.475(5) . ?
C3 H3B 0.9700 . ?
C3 H3C 0.9700 . ?
C2 H2A 0.9600 . ?
C2 H2B 0.9600 . ?
C2 H2C 0.9600 . ?
C1 H1B 0.9600 . ?
C1 H1C 0.9600 . ?
C1 H1D 0.9600 . ?
C40 H40A 0.9600 . ?
C40 H40B 0.9600 . ?
C40 H40C 0.9600 . ?

loop_
_geom_torsion_atom_site_label_1
_geom_torsion_atom_site_label_2
_geom_torsion_atom_site_label_3
_geom_torsion_atom_site_label_4
_geom_torsion
_geom_torsion_site_symmetry_1
_geom_torsion_site_symmetry_2
_geom_torsion_site_symmetry_3
_geom_torsion_site_symmetry_4
_geom_torsion_publ_flag
O3 S1 N2? C26 46.2(2) . . . . ?
O6 S1 N2? C26 177.1(2) . . . . ?
C9 S1 N2? C26 -68.3(2) . . . . ?
O3 S1 N2? C16 -126.2(2) . . . . ?
O6 S1 N2? C16 4.7(2) . . . . ?
C9 S1 N2? C16 119.4(2) . . . . ?
C28 N1 C30 C26 180.0(3) . . . . ?
C28 N1 C30 C20 -0.4(3) . . . . ?
C5 O4 C29 O5 -19.6(5) . . . . ?
C5 O4 C29 C16 159.6(3) . . . . ?
C30 N1 C28 C15 179.3(3) . . . . ?
C30 N1 C28 C22 0.5(3) . . . . ?
N1 C30 C26 C27 179.3(3) . . . . ?
C20 C30 C26 C27 -0.2(4) . . . . ?
N1 C30 C26 N2? 2.8(5) . . . . ?
C20 C30 C26 N2? -176.8(2) . . . . ?
C21 C27 C26 C30 179.1(3) . . . . ?
C17 C27 C26 C30 -1.1(4) . . . . ?
C21 C27 C26 N2? -4.3(4) . . . . ?
C17 C27 C26 N2? 175.5(2) . . . . ?
C16 N2? C26 C30 90.2(3) . . . . ?
S1 N2? C26 C30 -82.2(3) . . . . ?
C16 N2? C26 C27 -86.3(3) . . . . ?
S1 N2? C26 C27 101.3(3) . . . . ?
N1 C28 C22 C19 -179.9(3) . . . . ?
C15 C28 C22 C19 1.2(4) . . . . ?
N1 C28 C22 C20 -0.3(3) . . . . ?
C15 C28 C22 C20 -179.2(3) . . . . ?
C26 C27 C21 C11 179.1(3) . . . . ?
C17 C27 C21 C11 -0.7(4) . . . . ?
C17 C25 C20 C30 -0.8(4) . . . . ?
C7 C25 C20 C30 179.0(3) . . . . ?
C17 C25 C20 C22 -179.0(3) . . . . ?
C7 C25 C20 C22 0.9(5) . . . . ?
C26 C30 C20 C25 1.2(4) . . . . ?
N1 C30 C20 C25 -178.4(3) . . . . ?
C26 C30 C20 C22 179.8(3) . . . . ?
N1 C30 C20 C22 0.2(3) . . . . ?
C19 C22 C20 C25 -2.1(6) . . . . ?
C28 C22 C20 C25 178.4(3) . . . . ?
C19 C22 C20 C30 179.5(3) . . . . ?
C28 C22 C20 C30 0.0(3) . . . . ?
C28 C22 C19 C12 -1.3(4) . . . . ?
C20 C22 C19 C12 179.3(3) . . . . ?
C3 O2 C18 O1 -2.5(5) . . . . ?
C3 O2 C18 C16 175.1(3) . . . . ?
C20 C25 C17 C23 179.0(3) . . . . ?
C7 C25 C17 C23 -0.9(4) . . . . ?
C20 C25 C17 C27 -0.6(4) . . . . ?
C7 C25 C17 C27 179.6(3) . . . . ?
C14 C23 C17 C25 179.1(3) . . . . ?
C14 C23 C17 C27 -1.3(5) . . . . ?
C21 C27 C17 C25 -178.7(3) . . . . ?
C26 C27 C17 C25 1.5(4) . . . . ?
C21 C27 C17 C23 1.7(4) . . . . ?
C26 C27 C17 C23 -178.0(3) . . . . ?
C26 N2? C16 C29 -100.1(3) . . . . ?
S1 N2? C16 C29 72.2(3) . . . . ?
C26 N2? C16 C18 131.7(3) . . . . ?
S1 N2? C16 C18 -56.0(3) . . . . ?
O5 C29 C16 N2? -20.7(4) . . . . ?
O4 C29 C16 N2? 160.0(2) . . . . ?
O5 C29 C16 C18 107.5(3) . . . . ?
O4 C29 C16 C18 -71.7(3) . . . . ?
O1 C18 C16 N2? -43.6(4) . . . . ?
O2 C18 C16 N2? 138.7(3) . . . . ?
O1 C18 C16 C29 -172.8(3) . . . . ?
O2 C18 C16 C29 9.5(4) . . . . ?
N1 C28 C15 C8 -178.8(3) . . . . ?
C22 C28 C15 C8 0.0(4) . . . . ?
C17 C23 C14 C11 -0.3(5) . . . . ?
C22 C19 C12 C8 0.2(5) . . . . ?
C27 C21 C11 C14 -0.9(5) . . . . ?
C23 C14 C11 C21 1.4(5) . . . . ?
C9 C24 C10 C13 0.1(5) . . . . ?
C4 C13 C10 C24 -1.3(5) . . . . ?
C40 C13 C10 C24 179.2(3) . . . . ?
C10 C24 C9 C6 1.2(5) . . . . ?
C10 C24 C9 S1 -178.6(2) . . . . ?
O3 S1 C9 C24 -23.8(3) . . . . ?
O6 S1 C9 C24 -155.3(2) . . . . ?
N2? S1 C9 C24 91.8(3) . . . . ?
O3 S1 C9 C6 156.4(3) . . . . ?
O6 S1 C9 C6 24.9(3) . . . . ?
N2? S1 C9 C6 -88.0(3) . . . . ?
C19 C12 C8 F -178.7(3) . . . . ?
C19 C12 C8 C15 1.0(5) . . . . ?
C28 C15 C8 C12 -1.1(5) . . . . ?
C28 C15 C8 F 178.6(3) . . . . ?
C24 C9 C6 C4 -1.3(5) . . . . ?
S1 C9 C6 C4 178.5(3) . . . . ?
C29 O4 C5 C2 -173.3(3) . . . . ?
C9 C6 C4 C13 0.1(6) . . . . ?
C10 C13 C4 C6 1.2(5) . . . . ?
C40 C13 C4 C6 -179.3(3) . . . . ?
C18 O2 C3 C1 -167.8(3) . . . . ?
